data_2242300
loop_
_publ_author_name
'Rosin, Robert'
'Seichter, Wilhelm'
'Mazik, Monika'

_publ_section_title
;
 Crystal structures of the dioxane hemisolvates of
 <i>N</i>-(7-bromomethyl-1,8-naphthyridin-2-yl)acetamide and
 bis[<i>N</i>-(7-dibromomethyl-1,8-naphthyridin-2-yl)acetamide]
;
_journal_issue 10
_journal_name_full 'Acta Crystallographica Section E'
_journal_page_first 1409
_journal_page_last 1413
_journal_paper_doi 10.1107/S2056989017012208
_journal_volume 73
_journal_year 2017
_chemical_formula_iupac 'C11 H10 Br N3 O, 0.5C4 H8 O2'
_chemical_formula_moiety 'C11 H10 Br N3 O, 0.5(C4 H8 O2)'
_chemical_formula_sum 'C13 H14 Br N3 O2'
_chemical_formula_weight 324.19
_chemical_name_systematic
;
<i>N</i>-(7-Bromomethyl-1,8-naphthyridin-2-yl)acetamide dioxane hemisolvate
;
_space_group_crystal_system monoclinic
_space_group_IT_number 14
_space_group_name_Hall '-P 2ybc'
_space_group_name_H-M_alt 'P 1 21/c 1'
_symmetry_space_group_name_Hall '-P 2ybc'
_symmetry_space_group_name_H-M 'P 1 21/c 1'
_atom_sites_solution_hydrogens mixed
_atom_sites_solution_primary direct
_atom_sites_solution_secondary difmap
_audit_creation_method SHELXL-2013
_cell_angle_alpha 90
_cell_angle_beta 106.310(4)
_cell_angle_gamma 90
_cell_formula_units_Z 4
_cell_length_a 10.8863(10)
_cell_length_b 7.6256(7)
_cell_length_c 16.5300(15)
_cell_measurement_reflns_used 1901
_cell_measurement_temperature 100(2)
_cell_measurement_theta_max 25.62
_cell_measurement_theta_min 3.31
_cell_volume 1317.0(2)
_computing_cell_refinement
;
SAINT (Bruker, 2014)
;
_computing_data_collection
;
APEX2 (Bruker, 2014)
;
_computing_data_reduction
;
SAINT (Bruker, 2014)
;
_computing_molecular_graphics
;
ORTEP-3 for Windows (Farrugia, 2012)
;
_computing_publication_material
;
SHELXTL (Sheldrick, 2008)
;
_computing_structure_refinement
;
SHELXL2013 (Sheldrick, 2015)
;
_computing_structure_solution
;
SHELXS97 (Sheldrick, 2008)
;
_diffrn_ambient_temperature 100(2)
_diffrn_measured_fraction_theta_full 0.996
_diffrn_measured_fraction_theta_max 0.996
_diffrn_measurement_device_type 'CCD area detector'
_diffrn_measurement_method 'phi and omega scans'
_diffrn_radiation_type MoK\a
_diffrn_radiation_wavelength 0.71073
_diffrn_reflns_av_R_equivalents 0.0428
_diffrn_reflns_limit_h_max 9
_diffrn_reflns_limit_h_min -13
_diffrn_reflns_limit_k_max 9
_diffrn_reflns_limit_k_min -8
_diffrn_reflns_limit_l_max 20
_diffrn_reflns_limit_l_min -14
_diffrn_reflns_number 9345
_diffrn_reflns_theta_full 25.242
_diffrn_reflns_theta_max 25.703
_diffrn_reflns_theta_min 1.949
_exptl_absorpt_coefficient_mu 3.123
_exptl_absorpt_correction_T_max 0.8351
_exptl_absorpt_correction_T_min 0.4168
_exptl_absorpt_correction_type multi-scan
_exptl_absorpt_process_details
;
(SADABS; Bruker, 2014)
;
_exptl_crystal_colour colourless
_exptl_crystal_density_diffrn 1.635
_exptl_crystal_description needle
_exptl_crystal_F_000 656
_exptl_crystal_size_max 0.340
_exptl_crystal_size_mid 0.060
_exptl_crystal_size_min 0.060
_refine_diff_density_max 0.933
_refine_diff_density_min -0.850
_refine_ls_extinction_method none
_refine_ls_goodness_of_fit_ref 1.031
_refine_ls_hydrogen_treatment mixed
_refine_ls_matrix_type full
_refine_ls_number_parameters 177
_refine_ls_number_reflns 2493
_refine_ls_number_restraints 1
_refine_ls_restrained_S_all 1.031
_refine_ls_R_factor_all 0.0682
_refine_ls_R_factor_gt 0.0512
_refine_ls_shift/su_max 0.000
_refine_ls_shift/su_mean 0.000
_refine_ls_structure_factor_coef Fsqd
_refine_ls_weighting_details 'w=1/[\s^2^(Fo^2^)+(0.0740P)^2^+4.7912P] where P=(Fo^2^+2Fc^2^)/3'
_refine_ls_weighting_scheme calc
_refine_ls_wR_factor_gt 0.1337
_refine_ls_wR_factor_ref 0.1436
_reflns_number_gt 1965
_reflns_number_total 2493
_reflns_threshold_expression 'I > 2\s(I)'
_cod_data_source_file su5386sup1.cif
_cod_data_source_block I
_cod_database_code 2242300
_shelx_space_group_comment
;
The symmetry employed for this shelxl refinement is uniquely defined
by the following loop, which should always be used as a source of
symmetry information in preference to the above space-group names.
They are only intended as comments.
;
_shelx_estimated_absorpt_t_min 0.417
_shelx_estimated_absorpt_t_max 0.835
_shelxl_version_number .2013

loop_
_space_group_symop_operation_xyz
'x, y, z'
'-x, y+1/2, -z+1/2'
'-x, -y, -z'
'x, -y-1/2, z-1/2'

loop_
_atom_site_type_symbol
_atom_site_label
_atom_site_fract_x
_atom_site_fract_y
_atom_site_fract_z
_atom_site_U_iso_or_equiv
_atom_site_adp_type
_atom_site_calc_flag
_atom_site_occupancy
Br Br1 0.40285(5) 0.22955(7) 0.01016(3) 0.0276(2) Uani d 1
O O1 0.8581(3) 1.1345(5) 0.3581(2) 0.0284(9) Uani d 1
N N1 0.6444(3) 0.7095(5) 0.2424(2) 0.0102(8) Uani d 1
N N2 0.5954(3) 0.4391(5) 0.1799(2) 0.0102(8) Uani d 1
N N3 0.6749(3) 0.9809(5) 0.3027(2) 0.0112(8) Uani d 1
H H3A 0.598(2) 0.977(7) 0.310(3) 0.019(14) Uiso d 1
C C1 0.6261(4) 0.3046(6) 0.1387(3) 0.0109(9) Uani d 1
C C2 0.7405(4) 0.2935(6) 0.1146(3) 0.0135(9) Uani d 1
H H2 0.7594 0.1920 0.0870 0.016 Uiso calc 1
C C3 0.8233(4) 0.4320(6) 0.1320(3) 0.0139(10) Uani d 1
H H3 0.8999 0.4294 0.1152 0.017 Uiso calc 1
C C4 0.7944(4) 0.5784(6) 0.1749(3) 0.0106(9) Uani d 1
C C5 0.8705(4) 0.7317(6) 0.1931(3) 0.0134(9) Uani d 1
H H5 0.9469 0.7402 0.1763 0.016 Uiso calc 1
C C6 0.8334(4) 0.8676(6) 0.2351(3) 0.0133(10) Uani d 1
H H6 0.8830 0.9719 0.2474 0.016 Uiso calc 1
C C7 0.7196(4) 0.8491(6) 0.2596(3) 0.0102(9) Uani d 1
C C8 0.6797(4) 0.5770(6) 0.1993(3) 0.0083(9) Uani d 1
C C9 0.5270(4) 0.1624(6) 0.1145(3) 0.0150(10) Uani d 1
H H9A 0.4841 0.1468 0.1595 0.018 Uiso calc 1
H H9B 0.5680 0.0501 0.1069 0.018 Uiso calc 1
C C10 0.7442(4) 1.1158(6) 0.3487(3) 0.0143(10) Uani d 1
C C11 0.6664(5) 1.2360(6) 0.3869(3) 0.0176(10) Uani d 1
H H11A 0.7232 1.3202 0.4242 0.026 Uiso calc 1
H H11B 0.6211 1.1668 0.4195 0.026 Uiso calc 1
H H11C 0.6041 1.2992 0.3420 0.026 Uiso calc 1
O O1A 0.8985(3) 0.9736(4) 0.0366(2) 0.0184(7) Uani d 1
C C1A 1.0174(4) 1.0481(6) 0.0834(3) 0.0166(10) Uani d 1
H H1A1 1.0749 0.9539 0.1135 0.020 Uiso calc 1
H H1A2 1.0025 1.1303 0.1260 0.020 Uiso calc 1
C C2A 0.9197(5) 0.8555(7) -0.0259(3) 0.0206(11) Uani d 1
H H2A1 0.8369 0.8059 -0.0594 0.025 Uiso calc 1
H H2A2 0.9751 0.7574 0.0020 0.025 Uiso calc 1

loop_
_atom_site_aniso_label
_atom_site_aniso_U_11
_atom_site_aniso_U_22
_atom_site_aniso_U_33
_atom_site_aniso_U_12
_atom_site_aniso_U_13
_atom_site_aniso_U_23
Br1 0.0237(3) 0.0352(4) 0.0229(3) -0.0019(2) 0.0047(2) -0.0049(2)
O1 0.0186(19) 0.033(2) 0.037(2) -0.0123(16) 0.0134(17) -0.0229(18)
N1 0.0104(18) 0.0098(18) 0.0115(19) 0.0001(14) 0.0051(15) 0.0003(15)
N2 0.0113(18) 0.0105(19) 0.0100(19) -0.0009(15) 0.0051(15) 0.0007(15)
N3 0.0088(18) 0.0130(19) 0.0137(19) -0.0012(15) 0.0064(15) -0.0031(15)
C1 0.013(2) 0.012(2) 0.007(2) 0.0023(18) 0.0016(17) 0.0027(17)
C2 0.016(2) 0.015(2) 0.010(2) 0.0055(18) 0.0037(18) -0.0025(18)
C3 0.012(2) 0.021(3) 0.010(2) 0.0032(19) 0.0047(18) 0.0000(19)
C4 0.011(2) 0.015(2) 0.006(2) 0.0039(17) 0.0027(17) 0.0032(17)
C5 0.009(2) 0.019(2) 0.013(2) 0.0012(18) 0.0040(18) 0.0026(18)
C6 0.010(2) 0.017(2) 0.013(2) -0.0019(18) 0.0033(18) 0.0009(18)
C7 0.011(2) 0.012(2) 0.007(2) 0.0015(17) 0.0012(17) 0.0021(17)
C8 0.010(2) 0.013(2) 0.002(2) 0.0011(17) 0.0022(16) 0.0006(17)
C9 0.019(2) 0.015(2) 0.012(2) 0.0000(19) 0.0050(19) -0.0037(18)
C10 0.015(2) 0.017(2) 0.013(2) -0.0035(18) 0.0070(19) -0.0039(18)
C11 0.020(3) 0.017(3) 0.017(2) -0.0029(19) 0.007(2) -0.006(2)
O1A 0.0185(17) 0.0224(18) 0.0162(17) 0.0009(14) 0.0082(14) -0.0020(14)
C1A 0.020(2) 0.017(2) 0.013(2) 0.0031(19) 0.004(2) -0.0062(19)
C2A 0.021(3) 0.021(3) 0.020(3) -0.005(2) 0.007(2) -0.002(2)

loop_
_atom_type_symbol
_atom_type_description
_atom_type_scat_dispersion_real
_atom_type_scat_dispersion_imag
_atom_type_scat_source
C C 0.0033 0.0016 'International Tables Vol C Tables 4.2.6.8 and 6.1.1.4'
H H 0.0000 0.0000 'International Tables Vol C Tables 4.2.6.8 and 6.1.1.4'
N N 0.0061 0.0033 'International Tables Vol C Tables 4.2.6.8 and 6.1.1.4'
O O 0.0106 0.0060 'International Tables Vol C Tables 4.2.6.8 and 6.1.1.4'
Br Br -0.2901 2.4595 'International Tables Vol C Tables 4.2.6.8 and 6.1.1.4'

loop_
_geom_angle_atom_site_label_1
_geom_angle_atom_site_label_2
_geom_angle_atom_site_label_3
_geom_angle_site_symmetry_1
_geom_angle_site_symmetry_3
_geom_angle
C7 N1 C8 . . 117.6(4)
C1 N2 C8 . . 117.7(4)
C10 N3 C7 . . 127.3(4)
C10 N3 H3A . . 110(3)
C7 N3 H3A . . 122(3)
N1 C7 N3 . . 113.9(4)
N1 C7 C6 . . 123.9(4)
N3 C7 C6 . . 122.2(4)
C1 C2 H2 . . 120.8
C1 C9 H9A . . 110.0
C1 C9 H9B . . 110.0
C1 C9 Br1 . . 108.4(3)
C2 C1 C9 . . 120.4(4)
C2 C3 C4 . . 119.5(4)
C2 C3 H3 . . 120.2
C3 C2 C1 . . 118.4(4)
C3 C2 H2 . . 120.8
C3 C4 C5 . . 124.3(4)
C3 C4 C8 . . 118.5(4)
C4 C3 H3 . . 120.2
C4 C5 H5 . . 120.2
C5 C4 C8 . . 117.1(4)
C5 C6 C7 . . 118.4(4)
C5 C6 H6 . . 120.8
C6 C5 C4 . . 119.7(4)
C6 C5 H5 . . 120.2
C7 C6 H6 . . 120.8
H9A C9 H9B . . 108.4
N2 C1 C2 . . 124.1(4)
N2 C1 C9 . . 115.4(4)
N1 C8 N2 . . 115.1(4)
N1 C8 C4 . . 123.2(4)
N2 C8 C4 . . 121.6(4)
Br1 C9 H9A . . 110.0
Br1 C9 H9B . . 110.0
O1 C10 N3 . . 122.8(4)
O1 C10 C11 . . 123.4(4)
N3 C10 C11 . . 113.7(4)
C10 C11 H11A . . 109.5
C10 C11 H11B . . 109.5
H11A C11 H11B . . 109.5
C10 C11 H11C . . 109.5
H11A C11 H11C . . 109.5
H11B C11 H11C . . 109.5
C1A O1A C2A . . 109.6(3)
O1A C1A C2A . 3_775 110.8(4)
O1A C1A H1A1 . . 109.5
C2A C1A H1A1 3_775 . 109.5
O1A C1A H1A2 . . 109.5
C2A C1A H1A2 3_775 . 109.5
H1A1 C1A H1A2 . . 108.1
O1A C2A C1A . 3_775 109.9(4)
O1A C2A H2A1 . . 109.7
C1A C2A H2A1 3_775 . 109.7
O1A C2A H2A2 . . 109.7
C1A C2A H2A2 3_775 . 109.7
H2A1 C2A H2A2 . . 108.2

loop_
_geom_bond_atom_site_label_1
_geom_bond_atom_site_label_2
_geom_bond_site_symmetry_2
_geom_bond_distance
Br1 C9 . 1.938(5)
O1 C10 . 1.214(5)
N1 C7 . 1.324(6)
N1 C8 . 1.352(5)
N2 C1 . 1.325(6)
N2 C8 . 1.373(6)
N3 C10 . 1.372(6)
N3 C7 . 1.398(6)
N3 H3A . 0.883(10)
C1 C9 . 1.502(6)
C1 C2 . 1.412(6)
C2 H2 . 0.9500
C2 C3 . 1.366(6)
C3 H3 . 0.9500
C3 C4 . 1.405(6)
C4 C8 . 1.416(6)
C4 C5 . 1.415(6)
C5 H5 . 0.9500
C5 C6 . 1.370(6)
C6 H6 . 0.9500
C6 C7 . 1.414(6)
C9 H9A . 0.9900
C9 H9B . 0.9900
C10 C11 . 1.503(6)
C11 H11A . 0.9800
C11 H11B . 0.9800
C11 H11C . 0.9800
O1A C1A . 1.426(6)
O1A C2A . 1.438(6)
C1A C2A 3_775 1.510(7)
C1A H1A1 . 0.9900
C1A H1A2 . 0.9900
C2A C1A 3_775 1.510(7)
C2A H2A1 . 0.9900
C2A H2A2 . 0.9900

loop_
_geom_hbond_atom_site_label_D
_geom_hbond_atom_site_label_H
_geom_hbond_atom_site_label_A
_geom_hbond_site_symmetry_A
_geom_hbond_distance_DH
_geom_hbond_distance_HA
_geom_hbond_distance_DA
_geom_hbond_angle_DHA
C6 H6 O1 . 0.95 2.29 2.836(6) 116
N3 H3A N2 2_655 0.880(10) 2.180(10) 3.053(5) 173(5)
C1A H1A1 O1 2_745 0.99 2.55 3.462(6) 153
C2 H2 O1A 1_545 0.95 2.54 3.438(5) 157
C5 H5 O1 2_745 0.95 2.48 3.376(6) 157
C9 H9A N1 2_645 0.99 2.47 3.418(6) 161
C9 Br1 Cg1 3_665 1.938(5) 3.695(2) 5.563(5) 161.0(10)
C9 Br1 Cg2 3_655 1.938(5) 3.695(2) 5.436(5) 148.0(10)

loop_
_geom_torsion_atom_site_label_1
_geom_torsion_atom_site_label_2
_geom_torsion_atom_site_label_3
_geom_torsion_atom_site_label_4
_geom_torsion_site_symmetry_4
_geom_torsion
C8 N1 C7 N3 . 178.8(4)
C8 N1 C7 C6 . 0.4(6)
C10 N3 C7 N1 . 160.8(4)
C10 N3 C7 C6 . -20.8(7)
N1 C7 C6 C5 . -1.9(7)
N3 C7 C6 C5 . 179.9(4)
C1 N2 C8 C4 . 1.3(6)
C1 N2 C8 N1 . -179.1(4)
C2 C1 C9 Br1 . -93.8(4)
C3 C2 C1 N2 . -2.4(7)
C3 C2 C1 C9 . 174.8(4)
C3 C4 C8 N1 . 178.5(4)
C3 C4 C8 N2 . -1.9(6)
C4 C3 C2 C1 . 1.7(7)
C5 C4 C3 C2 . -177.3(4)
C5 C4 C8 N1 . -3.6(6)
C5 C4 C8 N2 . 175.9(4)
C6 C5 C4 C3 . 179.7(4)
C6 C5 C4 C8 . 2.0(6)
C7 C6 C5 C4 . 0.5(6)
C7 N1 C8 N2 . -177.2(4)
C7 N1 C8 C4 . 2.4(6)
C7 N3 C10 O1 . -1.0(8)
C7 N3 C10 C11 . 179.7(4)
C8 C4 C3 C2 . 0.3(6)
C8 N2 C1 C2 . 0.9(6)
C8 N2 C1 C9 . -176.4(4)
N2 C1 C9 Br1 . 83.6(4)
C2A O1A C1A C2A 3_775 58.6(5)
C1A O1A C2A C1A 3_775 -58.0(5)

_cod_database_fobs_code 2242300
